data_2005410
loop_
_publ_author_name
'Nicol\`o, F.'
'Bruno, G.'
'Tresoldi, G.'

_publ_section_title
;
 Bis[bis(2-pyridyl-<i>N</i>) sulfide]palladium(II)
 Bis(tetrafluoroborate)
;
_journal_issue 9
_journal_name_full 'Acta Crystallographica Section C'
_journal_page_first 2188
_journal_page_last 2191
_journal_paper_doi 10.1107/S010827019600604X
_journal_volume 52
_journal_year 1996
_chemical_formula_iupac '[Pd (C10 H8 N2 S)2] (B F4)2'
_chemical_formula_moiety 'C20 H16 N4 Pd S2 2+, 2( B F4 1-)'
_chemical_formula_sum 'C20 H16 B2 F8 N4 Pd S2'
_chemical_formula_weight 656.5
_chemical_name_systematic
;
bis[bis(2-pyridyl)sulphide]palladium(II) bis(tetrafluoroborate)
;
_space_group_IT_number 14
_symmetry_cell_setting monoclinic
_symmetry_space_group_name_Hall '-P 2yn'
_symmetry_space_group_name_H-M 'P 1 21/n 1'
_cell_angle_alpha 90.0
_cell_angle_beta 101.17(1)
_cell_angle_gamma 90.0
_cell_formula_units_Z 2
_cell_length_a 7.603(1)
_cell_length_b 11.701(2)
_cell_length_c 14.434(2)
_cell_measurement_reflns_used 25
_cell_measurement_temperature 293
_cell_measurement_theta_max 16.4
_cell_measurement_theta_min 8.0
_cell_volume 1259.8(3)
_computing_cell_refinement P3/V
_computing_data_collection 'P3/V (Siemens, 1989)'
_computing_data_reduction SHELXTL-Plus
_computing_molecular_graphics SHELXTL-Plus
_computing_publication_material 'SHELXTL-Plus, PARST'
_computing_structure_refinement SHELXTL-Plus
_computing_structure_solution SHELXTL-Plus
_diffrn_ambient_temperature 293
_diffrn_measurement_device 'Siemens R3m/v diffractometer'
_diffrn_measurement_method \w/2\q
_diffrn_radiation_monochromator graphite
_diffrn_radiation_source xray_tube
_diffrn_radiation_type 'Mo K\a'
_diffrn_radiation_wavelength 0.71073
_diffrn_reflns_av_R_equivalents 0.0148
_diffrn_reflns_limit_h_max 10
_diffrn_reflns_limit_h_min -1
_diffrn_reflns_limit_k_max 16
_diffrn_reflns_limit_k_min -1
_diffrn_reflns_limit_l_max 19
_diffrn_reflns_limit_l_min -19
_diffrn_reflns_number 4065
_diffrn_reflns_theta_max 27.5
_diffrn_reflns_theta_min 2.5
_diffrn_standards_decay_% 0
_diffrn_standards_interval_count 97
_diffrn_standards_number 3
_exptl_absorpt_coefficient_mu 0.979
_exptl_absorpt_correction_T_max 0.6820
_exptl_absorpt_correction_T_min 0.5658
_exptl_absorpt_correction_type '\y scan (Kopfmann & Huber, 1968)'
_exptl_crystal_colour brune
_exptl_crystal_density_diffrn 1.731
_exptl_crystal_density_meas ?
_exptl_crystal_description irregular
_exptl_crystal_F_000 648
_exptl_crystal_size_max 0.30
_exptl_crystal_size_mid 0.25
_exptl_crystal_size_min 0.19
_refine_diff_density_max 0.44
_refine_diff_density_min -0.33
_refine_ls_extinction_method none
_refine_ls_goodness_of_fit_obs 1.48
_refine_ls_hydrogen_treatment 'H atoms: riding model, fixed isotropic U'
_refine_ls_matrix_type full
_refine_ls_number_constraints 0
_refine_ls_number_parameters 197
_refine_ls_number_reflns 2058
_refine_ls_number_restraints 0
_refine_ls_R_factor_all 0.0465
_refine_ls_R_factor_obs 0.0272
_refine_ls_shift/esd_max 0.095
_refine_ls_shift/esd_mean 0.006
_refine_ls_structure_factor_coef F
_refine_ls_weighting_details 'w = 1/[\s^2^(F)+0.0004F^2^]'
_refine_ls_weighting_scheme calc
_refine_ls_wR_factor_all 0.0359
_refine_ls_wR_factor_obs 0.0314
_reflns_number_observed 2058
_reflns_number_total 2897
_reflns_observed_criterion 'F > 6\s(F)'
_cod_data_source_file na1236.cif
_cod_data_source_block tres1
_cod_depositor_comments
;
The following automatic conversions were performed:

'_exptl_crystal_density_meas' value 'not measured' was changed to '?'
- the value is perceived as not measured.

Automatic conversion script
Id: cif_fix_values 3008 2015-01-20 13:52:24Z robertas 

The following automatic conversions were performed:

'_refine_ls_weighting_scheme' value '1/[\s^2^(F)+0.0004F^2^]' was
changed to 'calc'. New tag '_refine_ls_weighting_details' was
created. The value of the new tag was set to 'w =
1/[\s^2^(F)+0.0004F^2^]'.

Automatic conversion script
Id: cif_fix_values 3143 2015-03-26 13:38:13Z robertas 
;
_cod_original_sg_symbol_H-M 'P 21/n'
_cod_database_code 2005410
_cod_database_fobs_code 2005410

loop_
_symmetry_equiv_pos_as_xyz
x,y,z
1/2-x,1/2+y,1/2-z
-x,-y,-z
1/2+x,1/2-y,1/2+z

loop_
_atom_site_aniso_label
_atom_site_aniso_U_11
_atom_site_aniso_U_22
_atom_site_aniso_U_33
_atom_site_aniso_U_12
_atom_site_aniso_U_13
_atom_site_aniso_U_23
_atom_site_aniso_type_symbol
Pd 0.02950(10) 0.02780(10) 0.0369(2) 0.0003(2) 0.00990(10) -0.0004(2) Pd
N1 0.0320(10) 0.0300(10) 0.0410(10) 0.0000(9) 0.0090(10) 0.0010(10) N
C1 0.0340(10) 0.0360(10) 0.046(2) -0.0010(10) 0.0050(10) -0.0020(10) C
C2 0.056(2) 0.036(2) 0.064(2) 0.0040(10) 0.011(2) -0.0120(10) C
C3 0.058(2) 0.0320(10) 0.084(2) 0.0060(10) 0.006(2) 0.005(2) C
C4 0.054(2) 0.043(2) 0.066(2) -0.001(2) 0.007(2) 0.017(2) C
C5 0.038(2) 0.043(2) 0.052(2) -0.0010(10) 0.0110(10) 0.0050(10) C
S 0.0598(5) 0.0466(4) 0.0391(4) -0.0029(4) 0.0053(4) -0.0061(4) S
C6 0.039(2) 0.0410(10) 0.0370(10) 0.0080(10) 0.0080(10) 0.0060(10) C
C7 0.054(2) 0.067(2) 0.044(2) 0.013(2) 0.0210(10) 0.005(2) C
C8 0.038(2) 0.087(2) 0.066(2) -0.002(2) 0.022(2) 0.022(2) C
C9 0.036(2) 0.056(2) 0.071(2) -0.0080(10) 0.011(2) 0.012(2) C
C10 0.038(2) 0.0390(10) 0.054(2) -0.0020(10) 0.0100(10) 0.0000(10) C
N2 0.0300(10) 0.0360(10) 0.0410(10) 0.0021(9) 0.0090(10) 0.0017(9) N
B 0.068(2) 0.060(2) 0.054(2) -0.008(2) 0.018(2) 0.006(2) B
F1a 0.062(2) 0.278(4) 0.101(3) 0.049(3) 0.010(2) 0.056(3) F
F2a 0.171(3) 0.076(2) 0.090(3) 0.049(3) 0.024(3) -0.007(2) F
F3a 0.222(4) 0.085(3) 0.097(3) -0.072(3) 0.086(3) -0.013(2) F
F1b 0.095(3) 0.125(4) 0.173(4) -0.001(3) -0.037(3) 0.057(3) F
F2b 0.186(4) 0.133(3) 0.129(4) -0.122(3) 0.057(3) -0.064(3) F
F3b 0.049(3) 0.197(4) 0.137(4) -0.014(3) 0.041(3) 0.041(4) F
F4 0.223(3) 0.079(2) 0.0620(10) -0.025(2) 0.040(2) 0.0050(10) F

loop_
_atom_site_label
_atom_site_occupancy
_atom_site_fract_x
_atom_site_fract_y
_atom_site_fract_z
_atom_site_U_iso_or_equiv
_atom_site_thermal_displace_type
_atom_site_calc_flag
_atom_site_calc_attached_atom
_atom_site_disorder_group
_atom_site_type_symbol
Pd 0.50 0 0 0 0.03201(8) Uij ? ? ? Pd
N1 1.00 0.0671(3) -0.1683(2) 0.0070(2) 0.0352(7) Uij ? ? ? N
C1 1.00 0.0998(4) -0.2221(3) -0.0699(2) 0.0395(8) Uij ? ? ? C
C2 1.00 0.1560(5) -0.3346(3) -0.0671(3) 0.053(1) Uij ? ? ? C
C3 1.00 0.1789(5) -0.3930(3) 0.0172(3) 0.060(1) Uij ? ? ? C
C4 1.00 0.1450(5) -0.3380(3) 0.0960(3) 0.056(1) Uij ? ? ? C
C5 1.00 0.0901(4) -0.2257(3) 0.0895(2) 0.0450(9) Uij ? ? ? C
S 1.00 0.0649(1) -0.14494(7) -0.17824(6) 0.0497(3) Uij ? ? ? S
C6 1.00 0.2245(4) -0.0364(3) -0.1423(2) 0.0397(9) Uij ? ? ? C
C7 1.00 0.3629(5) -0.0169(3) -0.1901(2) 0.056(1) Uij ? ? ? C
C8 1.00 0.4780(5) 0.0726(3) -0.1631(3) 0.065(1) Uij ? ? ? C
C9 1.00 0.4573(4) 0.1390(3) -0.0877(3) 0.056(1) Uij ? ? ? C
C10 1.00 0.3213(4) 0.1149(3) -0.0412(2) 0.044(1) Uij ? ? ? C
N2 1.00 0.2046(3) 0.0297(2) -0.0682(2) 0.0362(7) Uij ? ? ? N
B 1.00 0.8870(6) 0.1539(4) 0.6590(3) 0.061(1) Uij ? ? ? B
F1a 0.60 1.0493(7) 0.1448(9) 0.7143(4) 0.149(2) Uij ? ? 1 F
F2a 0.60 0.8331(9) 0.2669(4) 0.6763(3) 0.115(2) Uij ? ? 1 F
F3a 0.60 0.786(1) 0.0828(5) 0.7010(5) 0.137(2) Uij ? ? 1 F
F1b 0.40 0.997(1) 0.0540(8) 0.6650(8) 0.135(2) Uij ? ? 2 F
F2b 0.40 0.989(2) 0.2329(9) 0.6951(7) 0.152(2) Uij ? ? 2 F
F3b 0.40 0.740(1) 0.128(1) 0.6852(8) 0.129(2) Uij ? ? 2 F
F4 1.00 0.8654(5) 0.1493(2) 0.5650(2) 0.124(1) Uij ? ? ? F
H7 1.00 0.3781(5) -0.0654(3) -0.2416(2) 0.04 Uiso calc C7 ? H
H5 1.00 0.0678(4) -0.1873(3) 0.1449(2) 0.04 Uiso calc C5 ? H
H8 1.00 0.5724(5) 0.0886(3) -0.1967(3) 0.04 Uiso calc C8 ? H
H2 1.00 0.1787(5) -0.3715(3) -0.1230(3) 0.04 Uiso calc C2 ? H
H9 1.00 0.5373(4) 0.2016(3) -0.0678(3) 0.04 Uiso calc C9 ? H
H4 1.00 0.1594(5) -0.3777(3) 0.1552(3) 0.04 Uiso calc C4 ? H
H10 1.00 0.3089(4) 0.1603(3) 0.0126(2) 0.04 Uiso calc C10 ? H
H3 1.00 0.2181(5) -0.4711(3) 0.0208(3) 0.04 Uiso calc C3 ? H

loop_
_atom_type_symbol
_atom_type_scat_dispersion_real
_atom_type_scat_dispersion_imag
_atom_type_scat_source
C 0.002 0.002 International_Tables_Vol_IV_Table_2.3.1
H 0.000 0.000 International_Tables_Vol_IV_Table_2.3.1
B 0.000 0.001 International_Tables_Vol_IV_Table_2.3.1
F 0.014 0.010 International_Tables_Vol_IV_Table_2.3.1
N 0.004 0.003 International_Tables_Vol_IV_Table_2.3.1
Pd -1.177 1.007 International_Tables_Vol_IV_Table_2.3.1
S 0.110 0.124 International_Tables_Vol_IV_Table_2.3.1

loop_
_geom_angle_atom_site_label_1
_geom_angle_atom_site_label_2
_geom_angle_atom_site_label_3
_geom_angle_site_symmetry_3
_geom_angle
_geom_angle_publ_flag
N1 Pd N2 . 88.93(9) yes
N1 Pd N2 3_555 91.07(9) yes
N1 Pd N1 3_555 180.00(10) ?
N2 Pd N2 3_555 180.00(9) ?
Pd N1 C5 . 121.0(2) ?
Pd N1 C1 . 119.9(2) ?
C1 N1 C5 . 119.0(3) ?
N1 C1 S . 118.0(2) yes
N1 C1 C2 . 121.9(3) yes
C2 C1 S . 120.1(2) yes
C1 C2 H2 . 120.5(4) ?
C1 C2 C3 . 119.0(3) yes
C3 C2 H2 . 120.5(4) ?
C2 C3 H3 . 120.4(4) ?
C2 C3 C4 . 119.2(4) yes
C4 C3 H3 . 120.4(4) ?
C3 C4 H4 . 120.2(5) ?
C3 C4 C5 . 119.5(3) yes
C5 C4 H4 . 120.2(4) ?
N1 C5 C4 . 121.4(3) yes
C4 C5 H5 . 119.3(4) ?
N1 C5 H5 . 119.3(4) ?
C1 S C6 . 97.50(10) yes
S C6 N2 . 118.0(2) yes
S C6 C7 . 121.2(3) yes
C7 C6 N2 . 120.8(3) yes
C6 C7 H7 . 120.4(4) ?
C6 C7 C8 . 119.2(3) yes
C8 C7 H7 . 120.4(4) ?
C7 C8 H8 . 120.2(4) ?
C7 C8 C9 . 119.6(4) yes
C9 C8 H8 . 120.2(4) ?
C8 C9 H9 . 120.4(4) ?
C8 C9 C10 . 119.2(3) yes
C10 C9 H9 . 120.4(4) ?
C9 C10 H10 . 119.0(4) ?
C9 C10 N2 . 122.1(3) yes
N2 C10 H10 . 119.0(4) ?
C6 N2 C10 . 119.1(3) yes
Pd N2 C10 . 120.8(2) ?
Pd N2 C6 . 120.0(2) ?
F3b B F4 . 110.3(6) ?
F2b B F4 . 113.5(6) ?
F2b B F3b . 123.8(8) ?
F1b B F4 . 89.0(5) ?
F1b B F3b . 108.4(6) ?
F1b B F2b . 105.9(7) ?
F3a B F4 . 117.4(5) ?
F3a B F3b . 28.2(5) ?
F3a B F2b . 128.7(7) ?
F3a B F1b . 81.1(5) ?
F2a B F4 . 103.5(4) ?
F2a B F3b . 82.8(6) ?
F2a B F2b . 54.2(6) ?
F2a B F1b . 159.4(6) ?
F2a B F3a . 106.5(4) ?
F1a B F4 . 121.4(4) ?
F1a B F3b . 124.0(6) ?
F1a B F2b . 52.2(6) ?
F1a B F1b . 55.8(5) ?
F1a B F3a . 102.8(5) ?
F1a B F2a . 103.5(5) ?

loop_
_geom_bond_atom_site_label_1
_geom_bond_atom_site_label_2
_geom_bond_distance
_geom_bond_publ_flag
Pd N1 2.032(2) yes
Pd N2 2.026(3) yes
N1 C1 1.341(4) yes
N1 C5 1.349(4) yes
C1 C2 1.383(4) yes
C1 S 1.780(3) yes
C2 C3 1.376(5) yes
C2 H2 0.960(5) ?
C3 C4 1.375(6) yes
C3 H3 0.960(5) ?
C4 C5 1.377(5) yes
C4 H4 0.960(5) ?
C5 H5 0.960(5) ?
S C6 1.764(3) yes
C6 C7 1.384(5) yes
C6 N2 1.351(4) yes
C7 C8 1.372(5) yes
C7 H7 0.960(5) ?
C8 C9 1.370(6) yes
C8 H8 0.960(6) ?
C9 C10 1.367(5) yes
C9 H9 0.960(5) ?
C10 N2 1.341(4) yes
C10 H10 0.960(5) ?
B F1a 1.338(7) ?
B F2a 1.420(7) ?
B F3a 1.353(9) ?
B F1b 1.430(10) ?
B F2b 1.250(10) ?
B F3b 1.280(10) ?
B F4 1.335(5) ?
